data_9012083
loop_
_publ_author_name
'Lebas, G.'
'le Bihan, M. T.'

_publ_section_title
;
 Etude chimique et structurale d'un sulfure naturel: la zinckenite
;
_journal_name_full 'Bulletin de Mineralogie'
_journal_page_first 351
_journal_page_last 360
_journal_volume 99
_journal_year 1976
_chemical_compound_source 'Oruro, Bolivia'
_chemical_formula_sum 'Pb1.6 S7 Sb3.4'
_chemical_name_mineral Zinkenite
_space_group_IT_number 173
_symmetry_space_group_name_Hall 'P 6c'
_symmetry_space_group_name_H-M 'P 63'
_cell_angle_alpha 90
_cell_angle_beta 90
_cell_angle_gamma 120
_cell_length_a 22.12
_cell_length_b 22.12
_cell_length_c 4.32
_cell_formula_units_Z 6
_cell_volume 1830.563
_database_code_amcsd 0012064
_exptl_crystal_density_diffrn 5.279
_cod_original_formula_sum 'Sb3.4 Pb1.6 S7'
_cod_database_code 9012083

loop_
_space_group_symop_operation_xyz
x,y,z
x-y,x,1/2+z
-y,x-y,z
-x,-y,1/2+z
-x+y,-x,z
y,-x+y,1/2+z

loop_
_atom_site_label
_atom_site_fract_x
_atom_site_fract_y
_atom_site_fract_z
_atom_site_occupancy
_atom_site_U_iso_or_equiv
Sb1 0.34800 0.10400 0.00000 1.00000 0.00950
Sb2 0.40000 0.34400 0.00000 0.80000 0.00836
Pb1 0.40000 0.34400 0.00000 0.20000 0.00836
Sb3 0.51800 0.10800 0.00000 0.60000 0.00963
Pb2 0.51800 0.10800 0.00000 0.40000 0.00963
Sb4 0.20000 0.16100 0.00000 1.00000 0.01532
Pb3 0.53600 0.29200 0.50000 1.00000 0.00811
S1 0.11500 0.11500 0.50000 1.00000 0.04813
S2 0.27700 0.10500 0.50000 1.00000 0.01393
S3 0.44000 0.11900 0.50000 1.00000 0.03002
S4 0.31500 0.28200 0.50000 1.00000 0.01748
S5 0.43500 0.25500 0.00000 1.00000 0.00760
S6 0.59800 0.23200 0.00000 1.00000 0.00532
S7 0.58400 0.08100 0.50000 1.00000 0.02406

loop_
_cod_related_entry_id
_cod_related_entry_database
_cod_related_entry_code
1 AMCSD 0012064
